data_1506302
loop_
_publ_author_name
'Pittelkow, Michael'
'Boas, Ulrik'
'Christensen, J\/orn B'

_publ_section_title
;
 Carbocations in action. Design, synthesis, and evaluation of a highly
 acid-sensitive naphthalene-based backbone amide linker for solid-phase
 synthesis.
;
_journal_issue 25
_journal_name_full 'Organic letters'
_journal_page_first 5817
_journal_page_last 5820
_journal_paper_doi 10.1021/ol062410j
_journal_volume 8
_journal_year 2006
_chemical_formula_moiety 'C15 H16 O5'
_chemical_formula_sum 'C15 H16 O5'
_chemical_formula_weight 276.28
_chemical_melting_point 436.6(5)
_chemical_name_common 2,4,5,7-tetramethoxynaphthaldehyde
_chemical_name_systematic
; 
 2,4,5,7-tetramethoxynaphthaldehyde
;
_space_group_IT_number 2
_symmetry_cell_setting triclinic
_symmetry_space_group_name_Hall '-P 1'
_symmetry_space_group_name_H-M 'P -1'
_atom_sites_solution_hydrogens geom
_atom_sites_solution_primary direct
_atom_sites_solution_secondary difmap
_audit_creation_method SHELXL-97
_cell_angle_alpha 89.169(8)
_cell_angle_beta 81.157(6)
_cell_angle_gamma 72.754(8)
_cell_formula_units_Z 4
_cell_length_a 8.1930(7)
_cell_length_b 8.9740(9)
_cell_length_c 18.5040(13)
_cell_measurement_temperature 122(2)
_cell_volume 1283.2(2)
_computing_structure_refinement 'SHELXL-97 (Sheldrick, 1997)'
_computing_structure_solution 'SHELXS-97 (Sheldrick, 1990)'
_diffrn_ambient_temperature 122(2)
_diffrn_measured_fraction_theta_full 0.999
_diffrn_measured_fraction_theta_max 0.999
_diffrn_radiation_monochromator graphite
_diffrn_radiation_source 'fine-focus sealed tube'
_diffrn_radiation_type MoK\a
_diffrn_radiation_wavelength 0.71073
_diffrn_reflns_av_R_equivalents 0.0560
_diffrn_reflns_av_sigmaI/netI 0.0254
_diffrn_reflns_limit_h_max 9
_diffrn_reflns_limit_h_min -9
_diffrn_reflns_limit_k_max 10
_diffrn_reflns_limit_k_min -10
_diffrn_reflns_limit_l_max 21
_diffrn_reflns_limit_l_min -21
_diffrn_reflns_number 28456
_diffrn_reflns_theta_full 25.00
_diffrn_reflns_theta_max 25.00
_diffrn_reflns_theta_min 1.11
_exptl_absorpt_coefficient_mu 0.108
_exptl_absorpt_correction_T_max 0.991
_exptl_absorpt_correction_T_min 0.965
_exptl_absorpt_correction_type integration
_exptl_absorpt_process_details
;
Gaussian integration (Coppens, 1970)
;
_exptl_crystal_colour colorless
_exptl_crystal_density_diffrn 1.430
_exptl_crystal_density_method 'not measured'
_exptl_crystal_description needles
_exptl_crystal_F_000 584
_exptl_crystal_size_max 0.56
_exptl_crystal_size_mid 0.14
_exptl_crystal_size_min 0.1
_refine_diff_density_max 0.273
_refine_diff_density_min -0.247
_refine_diff_density_rms 0.049
_refine_ls_extinction_method none
_refine_ls_goodness_of_fit_ref 1.049
_refine_ls_hydrogen_treatment constr
_refine_ls_matrix_type full
_refine_ls_number_parameters 361
_refine_ls_number_reflns 4511
_refine_ls_number_restraints 0
_refine_ls_restrained_S_all 1.049
_refine_ls_R_factor_all 0.0487
_refine_ls_R_factor_gt 0.0403
_refine_ls_shift/su_max 0.001
_refine_ls_shift/su_mean 0.000
_refine_ls_structure_factor_coef Fsqd
_refine_ls_weighting_details 'calc w=1/[\s^2^(Fo^2^)+(0.0512P)^2^+1.2287P] where P=(Fo^2^+2Fc^2^)/3'
_refine_ls_weighting_scheme calc
_refine_ls_wR_factor_gt 0.1183
_refine_ls_wR_factor_ref 0.1258
_reflns_number_gt 3813
_reflns_number_total 4511
_reflns_threshold_expression >2sigma(I)
_cod_data_source_file ol062410jsi20060930_103202.cif
_cod_data_source_block shelxl
_cod_depositor_comments
;
The following automatic conversions were performed:

'_chemical_melting_point' value '163-164C' was changed to '436.6(5)'
- it was converted from degrees Celsius(C) to Kelvins(K), the average
value was taken and precision was estimated.

Automatic conversion script
Id: cif_fix_values 1715 2011-07-08 13:25:40Z adriana 
;
_cod_original_cell_volume 1283.18(19)
_cod_original_sg_symbol_H-M p-1
_cod_database_code 1506302

loop_
_symmetry_equiv_pos_as_xyz
'x, y, z'
'-x, -y, -z'

loop_
_atom_site_label
_atom_site_type_symbol
_atom_site_fract_x
_atom_site_fract_y
_atom_site_fract_z
_atom_site_U_iso_or_equiv
_atom_site_adp_type
_atom_site_occupancy
_atom_site_symmetry_multiplicity
_atom_site_calc_flag
_atom_site_refinement_flags
O1 O 0.95389(16) 0.89352(14) 0.40113(6) 0.0174(3) Uani 1 1 d .
O2 O 0.54911(16) 0.48339(14) 0.68261(6) 0.0181(3) Uani 1 1 d .
C3 C 0.5682(2) 0.2579(2) 0.92144(9) 0.0141(4) Uani 1 1 d .
H3 H 0.6710 0.1762 0.9023 0.017 Uiso 1 1 d R
O4 O 0.12024(16) 0.73023(15) 0.88555(7) 0.0184(3) Uani 1 1 d .
C5 C 0.5597(2) 0.3720(2) 0.79844(9) 0.0134(4) Uani 1 1 d .
O6 O 0.51746(16) 1.13556(14) 0.60274(7) 0.0175(3) Uani 1 1 d .
C7 C 0.7263(2) 0.8956(2) 0.62026(9) 0.0125(4) Uani 1 1 d .
O8 O 0.51478(16) 1.00893(15) 0.72370(6) 0.0181(3) Uani 1 1 d .
C9 C 0.8743(2) 0.7707(2) 0.58972(9) 0.0132(4) Uani 1 1 d .
O10 O 0.81041(16) 0.14571(15) 0.79094(7) 0.0220(3) Uani 1 1 d .
C11 C 0.2706(2) 0.4951(2) 0.98112(9) 0.0134(4) Uani 1 1 d .
C12 C 0.9529(2) 0.7733(2) 0.51478(9) 0.0136(4) Uani 1 1 d .
C13 C 0.8770(2) 0.8973(2) 0.47208(9) 0.0133(4) Uani 1 1 d .
C14 C 0.3378(2) 0.4978(2) 0.90453(9) 0.0134(4) Uani 1 1 d .
C15 C 0.3313(2) 0.6119(2) 0.78338(9) 0.0142(4) Uani 1 1 d .
H15 H 0.2790 0.6916 0.7525 0.017 Uiso 1 1 calc R
O16 O 0.92192(17) 0.52343(15) 0.75183(7) 0.0199(3) Uani 1 1 d .
C17 C 0.4889(2) 0.3754(2) 0.87488(9) 0.0128(4) Uani 1 1 d .
C18 C 0.7248(2) 0.7642(2) 0.73723(9) 0.0160(4) Uani 1 1 d .
H18 H 0.6767 0.7612 0.7871 0.019 Uiso 1 1 calc R
C19 C 0.3498(2) 0.3788(2) 1.02428(9) 0.0155(4) Uani 1 1 d .
H19 H 0.3037 0.3777 1.0746 0.019 Uiso 1 1 calc R
O20 O 0.12582(16) 0.61267(15) 1.00802(6) 0.0172(3) Uani 1 1 d .
O21 O 0.56770(17) 0.15438(15) 1.04276(7) 0.0200(3) Uani 1 1 d .
C22 C 0.4787(2) 0.4908(2) 0.75451(9) 0.0134(4) Uani 1 1 d .
C23 C 0.7317(2) 1.0185(2) 0.50073(9) 0.0137(4) Uani 1 1 d .
H23 H 0.6829 1.1008 0.4704 0.016 Uiso 1 1 calc R
C24 C 0.6551(2) 0.8888(2) 0.69602(9) 0.0144(4) Uani 1 1 d .
O25 O 1.20780(17) 0.55200(16) 0.50994(7) 0.0240(3) Uani 1 1 d .
C26 C 0.4998(2) 0.2613(2) 0.99365(10) 0.0152(4) Uani 1 1 d .
C27 C 0.8730(2) 1.0089(2) 0.35277(9) 0.0173(4) Uani 1 1 d .
H27A H 0.9434 0.9910 0.3040 0.021 Uiso 1 1 calc R
H27B H 0.8630 1.1131 0.3717 0.021 Uiso 1 1 calc R
H27C H 0.7575 1.0012 0.3495 0.021 Uiso 1 1 calc R
C28 C 0.9423(2) 0.6430(2) 0.63388(9) 0.0144(4) Uani 1 1 d .
H28 H 1.0397 0.5590 0.6139 0.017 Uiso 1 1 calc R
C29 C 0.7127(2) 0.2520(2) 0.76232(10) 0.0165(4) Uani 1 1 d .
H29 H 0.7391 0.2573 0.7107 0.020 Uiso 1 1 calc R
C30 C 0.8671(2) 0.6414(2) 0.70532(10) 0.0156(4) Uani 1 1 d .
C31 C 1.1113(2) 0.6583(2) 0.48065(10) 0.0165(4) Uani 1 1 d .
H31 H 1.1435 0.6667 0.4295 0.020 Uiso 1 1 calc R
C32 C 0.6578(2) 1.0197(2) 0.57326(9) 0.0129(4) Uani 1 1 d .
C33 C 0.2621(2) 0.6158(2) 0.85626(10) 0.0138(4) Uani 1 1 d .
C34 C 0.4479(2) 1.2632(2) 0.55788(10) 0.0164(4) Uani 1 1 d .
H34A H 0.3464 1.3376 0.5863 0.020 Uiso 1 1 calc R
H34B H 0.4139 1.2236 0.5152 0.020 Uiso 1 1 calc R
H34C H 0.5358 1.3155 0.5415 0.020 Uiso 1 1 calc R
C35 C 0.4754(2) 0.6054(2) 0.63584(10) 0.0171(4) Uani 1 1 d .
H35A H 0.5398 0.5830 0.5861 0.021 Uiso 1 1 calc R
H35B H 0.4819 0.7052 0.6541 0.021 Uiso 1 1 calc R
H35C H 0.3541 0.6117 0.6354 0.021 Uiso 1 1 calc R
C36 C 0.0383(2) 0.8488(2) 0.83918(10) 0.0202(4) Uani 1 1 d .
H36A H -0.0623 0.9233 0.8680 0.024 Uiso 1 1 calc R
H36B H 0.0007 0.8007 0.8001 0.024 Uiso 1 1 calc R
H36C H 0.1205 0.9034 0.8176 0.024 Uiso 1 1 calc R
C37 C 0.4505(2) 1.0083(2) 0.79989(10) 0.0196(4) Uani 1 1 d .
H37A H 0.3500 1.1002 0.8132 0.024 Uiso 1 1 calc R
H37B H 0.5412 1.0107 0.8284 0.024 Uiso 1 1 calc R
H37C H 0.4163 0.9134 0.8104 0.024 Uiso 1 1 calc R
C38 C 0.7250(3) 0.0358(2) 1.01618(10) 0.0237(4) Uani 1 1 d .
H38A H 0.7611 -0.0336 1.0559 0.028 Uiso 1 1 calc R
H38B H 0.8154 0.0844 0.9982 0.028 Uiso 1 1 calc R
H38C H 0.7066 -0.0247 0.9762 0.028 Uiso 1 1 calc R
C39 C 0.0572(2) 0.6085(2) 1.08353(10) 0.0198(4) Uani 1 1 d .
H39A H -0.0463 0.6981 1.0963 0.024 Uiso 1 1 calc R
H39B H 0.1442 0.6131 1.1136 0.024 Uiso 1 1 calc R
H39C H 0.0265 0.5116 1.0925 0.024 Uiso 1 1 calc R
C40 C 1.0649(2) 0.3924(2) 0.72323(10) 0.0199(4) Uani 1 1 d .
H40A H 1.0913 0.3168 0.7617 0.024 Uiso 1 1 calc R
H40B H 1.1662 0.4276 0.7062 0.024 Uiso 1 1 calc R
H40C H 1.0353 0.3431 0.6822 0.024 Uiso 1 1 calc R

loop_
_atom_site_aniso_label
_atom_site_aniso_U_11
_atom_site_aniso_U_22
_atom_site_aniso_U_33
_atom_site_aniso_U_23
_atom_site_aniso_U_13
_atom_site_aniso_U_12
O1 0.0194(7) 0.0171(6) 0.0098(6) 0.0033(5) 0.0020(5) 0.0012(5)
O2 0.0225(7) 0.0168(7) 0.0095(6) 0.0031(5) -0.0001(5) 0.0009(5)
C3 0.0146(9) 0.0125(9) 0.0152(9) -0.0007(7) -0.0019(7) -0.0039(7)
O4 0.0172(7) 0.0174(7) 0.0130(6) 0.0019(5) 0.0001(5) 0.0049(5)
C5 0.0137(9) 0.0131(9) 0.0137(9) -0.0003(7) -0.0012(7) -0.0050(7)
O6 0.0193(7) 0.0139(6) 0.0139(6) 0.0014(5) -0.0001(5) 0.0019(5)
C7 0.0138(8) 0.0132(8) 0.0118(8) 0.0003(7) -0.0024(7) -0.0056(7)
O8 0.0187(7) 0.0194(7) 0.0114(6) -0.0001(5) 0.0011(5) 0.0000(5)
C9 0.0131(8) 0.0138(8) 0.0138(9) -0.0002(7) -0.0030(7) -0.0054(7)
O10 0.0197(7) 0.0205(7) 0.0177(7) 0.0043(5) 0.0006(5) 0.0044(6)
C11 0.0119(8) 0.0146(9) 0.0140(9) -0.0016(7) -0.0012(7) -0.0049(7)
C12 0.0150(9) 0.0139(9) 0.0133(9) 0.0021(7) -0.0033(7) -0.0059(7)
C13 0.0148(9) 0.0154(9) 0.0112(8) 0.0008(7) -0.0020(7) -0.0070(7)
C14 0.0133(8) 0.0144(9) 0.0141(9) -0.0002(7) -0.0029(7) -0.0061(7)
C15 0.0158(9) 0.0140(9) 0.0135(9) 0.0019(7) -0.0043(7) -0.0045(7)
O16 0.0236(7) 0.0176(7) 0.0143(6) 0.0058(5) -0.0009(5) -0.0008(5)
C17 0.0140(8) 0.0121(8) 0.0146(9) 0.0003(7) -0.0031(7) -0.0070(7)
C18 0.0180(9) 0.0197(9) 0.0111(8) 0.0018(7) -0.0014(7) -0.0072(8)
C19 0.0171(9) 0.0188(9) 0.0105(8) 0.0000(7) 0.0011(7) -0.0067(7)
O20 0.0167(6) 0.0199(7) 0.0102(6) 0.0011(5) 0.0015(5) 0.0001(5)
O21 0.0229(7) 0.0174(7) 0.0138(6) 0.0050(5) -0.0013(5) 0.0018(5)
C22 0.0156(9) 0.0141(9) 0.0110(8) -0.0014(7) -0.0008(7) -0.0058(7)
C23 0.0167(9) 0.0119(8) 0.0131(8) 0.0038(7) -0.0049(7) -0.0042(7)
C24 0.0141(9) 0.0160(9) 0.0142(9) -0.0019(7) -0.0031(7) -0.0056(7)
O25 0.0206(7) 0.0228(7) 0.0197(7) 0.0067(6) -0.0002(6) 0.0051(6)
C26 0.0185(9) 0.0145(9) 0.0144(9) 0.0035(7) -0.0052(7) -0.0066(7)
C27 0.0202(9) 0.0174(9) 0.0107(8) 0.0047(7) -0.0012(7) -0.0009(7)
C28 0.0146(9) 0.0136(9) 0.0141(9) 0.0009(7) -0.0020(7) -0.0032(7)
C29 0.0180(9) 0.0167(9) 0.0120(8) 0.0011(7) 0.0015(7) -0.0030(8)
C30 0.0171(9) 0.0166(9) 0.0152(9) 0.0052(7) -0.0061(7) -0.0064(7)
C31 0.0177(9) 0.0178(9) 0.0127(8) 0.0019(7) -0.0008(7) -0.0043(8)
C32 0.0124(8) 0.0119(8) 0.0150(9) -0.0030(7) -0.0024(7) -0.0043(7)
C33 0.0130(8) 0.0126(8) 0.0158(9) -0.0007(7) -0.0035(7) -0.0033(7)
C34 0.0180(9) 0.0135(9) 0.0150(9) 0.0021(7) -0.0022(7) -0.0011(7)
C35 0.0229(9) 0.0153(9) 0.0122(8) 0.0036(7) -0.0045(7) -0.0038(7)
C36 0.0191(9) 0.0204(10) 0.0159(9) 0.0041(7) -0.0030(7) 0.0021(8)
C37 0.0228(10) 0.0216(10) 0.0121(9) -0.0026(7) 0.0025(7) -0.0054(8)
C38 0.0266(11) 0.0197(10) 0.0175(9) 0.0053(8) -0.0028(8) 0.0034(8)
C39 0.0186(9) 0.0258(10) 0.0113(9) 0.0016(7) 0.0021(7) -0.0031(8)
C40 0.0238(10) 0.0167(9) 0.0167(9) 0.0045(7) -0.0024(8) -0.0027(8)

loop_
_atom_type_symbol
_atom_type_description
_atom_type_scat_dispersion_real
_atom_type_scat_dispersion_imag
_atom_type_scat_source
C C 0.0033 0.0016 'International Tables Vol C Tables 4.2.6.8 and 6.1.1.4'
H H 0.0000 0.0000 'International Tables Vol C Tables 4.2.6.8 and 6.1.1.4'
O O 0.0106 0.0060 'International Tables Vol C Tables 4.2.6.8 and 6.1.1.4'

loop_
_exptl_crystal_face_index_h
_exptl_crystal_face_index_k
_exptl_crystal_face_index_l
_exptl_crystal_face_perp_dist
0 0 1 0.041
0 0 -1 0.050
1 1 0 0.059
-1 -1 0 0.062
-1 0 0 0.209
1 0 0 0.210
0 -1 0 0.230
0 1 0 0.200

loop_
_geom_angle_atom_site_label_1
_geom_angle_atom_site_label_2
_geom_angle_atom_site_label_3
_geom_angle
C13 O1 C27 119.07(13)
C22 O2 C35 119.37(14)
C26 C3 C17 120.24(16)
C26 C3 H3 119.7
C17 C3 H3 120.1
C33 O4 C36 118.84(13)
C22 C5 C17 118.81(15)
C22 C5 C29 116.53(15)
C17 C5 C29 124.66(15)
C32 O6 C34 118.54(13)
C9 C7 C32 117.81(15)
C9 C7 C24 118.05(15)
C32 C7 C24 124.14(16)
C24 O8 C37 117.17(14)
C28 C9 C7 119.45(16)
C28 C9 C12 120.22(16)
C7 C9 C12 120.33(15)
O20 C11 C19 122.12(15)
O20 C11 C14 116.91(15)
C19 C11 C14 120.96(16)
C13 C12 C9 118.44(16)
C13 C12 C31 117.23(15)
C9 C12 C31 124.28(15)
O1 C13 C23 121.75(15)
O1 C13 C12 116.42(15)
C23 C13 C12 121.83(16)
C17 C14 C11 118.03(15)
C17 C14 C33 117.98(15)
C11 C14 C33 123.99(16)
C33 C15 C22 120.22(16)
C33 C15 H15 119.9
C22 C15 H15 119.9
C30 O16 C40 117.46(14)
C3 C17 C14 119.36(16)
C3 C17 C5 120.56(16)
C14 C17 C5 120.08(15)
C24 C18 C30 119.76(16)
C24 C18 H18 120.1
C30 C18 H18 120.1
C11 C19 C26 119.60(16)
C11 C19 H19 120.2
C26 C19 H19 120.2
C11 O20 C39 116.99(14)
C26 O21 C38 116.75(14)
O2 C22 C5 117.10(15)
O2 C22 C15 121.49(15)
C5 C22 C15 121.41(16)
C32 C23 C13 120.28(16)
C32 C23 H23 119.9
C13 C23 H23 119.9
O8 C24 C18 122.17(16)
O8 C24 C7 116.87(15)
C18 C24 C7 120.95(16)
C3 C26 O21 124.46(16)
C3 C26 C19 121.80(16)
O21 C26 C19 113.73(15)
O1 C27 H27A 109.5
O1 C27 H27B 109.5
H27A C27 H27B 109.5
O1 C27 H27C 109.5
H27A C27 H27C 109.5
H27B C27 H27C 109.5
C30 C28 C9 119.96(16)
C30 C28 H28 120.0
C9 C28 H28 120.0
O10 C29 C5 127.45(16)
O10 C29 H29 116.3
C5 C29 H29 116.3
O16 C30 C28 124.30(16)
O16 C30 C18 113.90(15)
C28 C30 C18 121.81(16)
O25 C31 C12 127.75(16)
O25 C31 H31 116.1
C12 C31 H31 116.1
O6 C32 C23 121.74(15)
O6 C32 C7 117.01(15)
C23 C32 C7 121.25(16)
O4 C33 C15 121.64(15)
O4 C33 C14 116.87(15)
C15 C33 C14 121.49(16)
O6 C34 H34A 109.5
O6 C34 H34B 109.5
H34A C34 H34B 109.5
O6 C34 H34C 109.5
H34A C34 H34C 109.5
H34B C34 H34C 109.5
O2 C35 H35A 109.5
O2 C35 H35B 109.5
H35A C35 H35B 109.5
O2 C35 H35C 109.5
H35A C35 H35C 109.5
H35B C35 H35C 109.5
O4 C36 H36A 109.5
O4 C36 H36B 109.5
H36A C36 H36B 109.5
O4 C36 H36C 109.5
H36A C36 H36C 109.5
H36B C36 H36C 109.5
O8 C37 H37A 109.5
O8 C37 H37B 109.5
H37A C37 H37B 109.5
O8 C37 H37C 109.5
H37A C37 H37C 109.5
H37B C37 H37C 109.5
O21 C38 H38A 109.5
O21 C38 H38B 109.5
H38A C38 H38B 109.5
O21 C38 H38C 109.5
H38A C38 H38C 109.5
H38B C38 H38C 109.5
O20 C39 H39A 109.5
O20 C39 H39B 109.5
H39A C39 H39B 109.5
O20 C39 H39C 109.5
H39A C39 H39C 109.5
H39B C39 H39C 109.5
O16 C40 H40A 109.5
O16 C40 H40B 109.5
H40A C40 H40B 109.5
O16 C40 H40C 109.5
H40A C40 H40C 109.5
H40B C40 H40C 109.5

loop_
_geom_bond_atom_site_label_1
_geom_bond_atom_site_label_2
_geom_bond_distance
O1 C13 1.362(2)
O1 C27 1.435(2)
O2 C22 1.360(2)
O2 C35 1.433(2)
C3 C26 1.364(2)
C3 C17 1.420(2)
C3 H3 0.9600
O4 C33 1.347(2)
O4 C36 1.430(2)
C5 C22 1.399(2)
C5 C17 1.441(2)
C5 C29 1.463(2)
O6 C32 1.348(2)
O6 C34 1.434(2)
C7 C9 1.431(2)
C7 C32 1.436(2)
C7 C24 1.441(2)
O8 C24 1.359(2)
O8 C37 1.428(2)
C9 C28 1.423(2)
C9 C12 1.440(2)
O10 C29 1.222(2)
C11 O20 1.364(2)
C11 C19 1.372(2)
C11 C14 1.442(2)
C12 C13 1.402(2)
C12 C31 1.456(2)
C13 C23 1.391(2)
C14 C17 1.429(2)
C14 C33 1.434(2)
C15 C33 1.377(2)
C15 C22 1.402(2)
C15 H15 0.9500
O16 C30 1.369(2)
O16 C40 1.430(2)
C18 C24 1.374(2)
C18 C30 1.403(3)
C18 H18 0.9500
C19 C26 1.407(3)
C19 H19 0.9500
O20 C39 1.428(2)
O21 C26 1.367(2)
O21 C38 1.429(2)
C23 C32 1.384(2)
C23 H23 0.9500
O25 C31 1.224(2)
C27 H27A 0.9800
C27 H27B 0.9800
C27 H27C 0.9800
C28 C30 1.372(2)
C28 H28 0.9500
C29 H29 0.9500
C31 H31 0.9500
C34 H34A 0.9800
C34 H34B 0.9800
C34 H34C 0.9800
C35 H35A 0.9800
C35 H35B 0.9800
C35 H35C 0.9800
C36 H36A 0.9800
C36 H36B 0.9800
C36 H36C 0.9800
C37 H37A 0.9800
C37 H37B 0.9800
C37 H37C 0.9800
C38 H38A 0.9800
C38 H38B 0.9800
C38 H38C 0.9800
C39 H39A 0.9800
C39 H39B 0.9800
C39 H39C 0.9800
C40 H40A 0.9800
C40 H40B 0.9800
C40 H40C 0.9800

loop_
_geom_torsion_atom_site_label_1
_geom_torsion_atom_site_label_2
_geom_torsion_atom_site_label_3
_geom_torsion_atom_site_label_4
_geom_torsion
C32 C7 C9 C28 -177.88(15)
C24 C7 C9 C28 1.9(2)
C32 C7 C9 C12 1.6(2)
C24 C7 C9 C12 -178.61(15)
C28 C9 C12 C13 176.91(15)
C7 C9 C12 C13 -2.6(2)
C28 C9 C12 C31 -5.6(3)
C7 C9 C12 C31 174.93(16)
C27 O1 C13 C23 -6.4(2)
C27 O1 C13 C12 174.13(15)
C9 C12 C13 O1 -178.81(14)
C31 C12 C13 O1 3.5(2)
C9 C12 C13 C23 1.7(2)
C31 C12 C13 C23 -176.00(16)
O20 C11 C14 C17 -179.67(14)
C19 C11 C14 C17 0.2(2)
O20 C11 C14 C33 0.3(2)
C19 C11 C14 C33 -179.77(16)
C26 C3 C17 C14 0.4(2)
C26 C3 C17 C5 -179.63(16)
C11 C14 C17 C3 -0.8(2)
C33 C14 C17 C3 179.21(15)
C11 C14 C17 C5 179.29(15)
C33 C14 C17 C5 -0.7(2)
C22 C5 C17 C3 -179.42(15)
C29 C5 C17 C3 0.5(3)
C22 C5 C17 C14 0.5(2)
C29 C5 C17 C14 -179.53(16)
O20 C11 C19 C26 -179.43(15)
C14 C11 C19 C26 0.7(3)
C19 C11 O20 C39 -1.1(2)
C14 C11 O20 C39 178.81(15)
C35 O2 C22 C5 -177.51(15)
C35 O2 C22 C15 2.6(2)
C17 C5 C22 O2 -179.85(14)
C29 C5 C22 O2 0.2(2)
C17 C5 C22 C15 0.0(2)
C29 C5 C22 C15 -179.92(16)
C33 C15 C22 O2 179.51(15)
C33 C15 C22 C5 -0.4(3)
O1 C13 C23 C32 -179.28(15)
C12 C13 C23 C32 0.2(3)
C37 O8 C24 C18 5.5(2)
C37 O8 C24 C7 -175.94(15)
C30 C18 C24 O8 178.40(15)
C30 C18 C24 C7 -0.1(3)
C9 C7 C24 O8 179.94(14)
C32 C7 C24 O8 -0.3(2)
C9 C7 C24 C18 -1.5(2)
C32 C7 C24 C18 178.25(16)
C17 C3 C26 O21 -179.41(15)
C17 C3 C26 C19 0.5(3)
C38 O21 C26 C3 2.8(3)
C38 O21 C26 C19 -177.09(15)
C11 C19 C26 C3 -1.1(3)
C11 C19 C26 O21 178.84(15)
C7 C9 C28 C30 -0.7(2)
C12 C9 C28 C30 179.77(16)
C22 C5 C29 O10 173.74(18)
C17 C5 C29 O10 -6.2(3)
C40 O16 C30 C28 -1.2(2)
C40 O16 C30 C18 179.04(15)
C9 C28 C30 O16 179.32(15)
C9 C28 C30 C18 -0.9(3)
C24 C18 C30 O16 -178.88(15)
C24 C18 C30 C28 1.4(3)
C13 C12 C31 O25 171.29(18)
C9 C12 C31 O25 -6.3(3)
C34 O6 C32 C23 -2.3(2)
C34 O6 C32 C7 178.61(14)
C13 C23 C32 O6 179.78(15)
C13 C23 C32 C7 -1.2(3)
C9 C7 C32 O6 179.34(14)
C24 C7 C32 O6 -0.4(2)
C9 C7 C32 C23 0.3(2)
C24 C7 C32 C23 -179.46(16)
C36 O4 C33 C15 1.1(2)
C36 O4 C33 C14 -178.76(15)
C22 C15 C33 O4 -179.73(15)
C22 C15 C33 C14 0.1(3)
C17 C14 C33 O4 -179.72(14)
C11 C14 C33 O4 0.3(2)
C17 C14 C33 C15 0.4(2)
C11 C14 C33 C15 -179.61(16)

loop_
_cod_related_entry_id
_cod_related_entry_code
_cod_related_entry_database
1 28554823 ChemSpider
